data_4505924
loop_
_publ_author_name
'Huang, Fu-Ping'
'Zhang, Qian'
'Yu, Qing'
'Bian, He-Dong'
'Liang, Hong'
'Yan, Shi-Ping'
'Liao, Dai-Zheng'
'Cheng, Peng'

_publ_section_title
;
 Coordination Assemblies of CoII/NiII/ ZnII/CdIIwith Succinic Acid and
 Bent Connectors: Structural Diversity and Spin-Canted Antiferromagnetism
;
_journal_issue 4
_journal_name_full 'Crystal Growth &amp; Design'
_journal_page_first 1890
_journal_paper_doi 10.1021/cg201577w
_journal_volume 12
_journal_year 2012
_chemical_formula_sum 'C16 H19 N5 Ni O7'
_chemical_formula_weight 452.05
_chemical_name_systematic
; 
 ? 
;
_space_group_IT_number 2
_symmetry_cell_setting triclinic
_symmetry_space_group_name_Hall '-P 1'
_symmetry_space_group_name_H-M 'P -1'
_atom_sites_solution_hydrogens geom
_atom_sites_solution_primary direct
_atom_sites_solution_secondary difmap
_audit_creation_method SHELXL-97
_cell_angle_alpha 85.47(3)
_cell_angle_beta 81.33(3)
_cell_angle_gamma 67.78(3)
_cell_formula_units_Z 2
_cell_length_a 8.4440(17)
_cell_length_b 10.685(2)
_cell_length_c 11.195(2)
_cell_measurement_temperature 293(2)
_cell_volume 924.1(4)
_computing_structure_refinement 'SHELXL-97 (Sheldrick, 1997)'
_computing_structure_solution 'SHELXS-97 (Sheldrick, 1990)'
_diffrn_ambient_temperature 293(2)
_diffrn_measured_fraction_theta_full 0.996
_diffrn_measured_fraction_theta_max 0.996
_diffrn_radiation_monochromator graphite
_diffrn_radiation_source 'fine-focus sealed tube'
_diffrn_radiation_type MoK\a
_diffrn_radiation_wavelength 0.71073
_diffrn_reflns_av_R_equivalents 0.0419
_diffrn_reflns_av_sigmaI/netI 0.0548
_diffrn_reflns_limit_h_max 10
_diffrn_reflns_limit_h_min -10
_diffrn_reflns_limit_k_max 12
_diffrn_reflns_limit_k_min -12
_diffrn_reflns_limit_l_max 13
_diffrn_reflns_limit_l_min -13
_diffrn_reflns_number 8024
_diffrn_reflns_theta_full 25.50
_diffrn_reflns_theta_max 25.50
_diffrn_reflns_theta_min 3.01
_exptl_absorpt_coefficient_mu 1.102
_exptl_absorpt_correction_T_max 0.8958
_exptl_absorpt_correction_T_min 0.6315
_exptl_absorpt_correction_type multi-scan
_exptl_absorpt_process_details sadabs
_exptl_crystal_density_diffrn 1.625
_exptl_crystal_density_method 'not measured'
_exptl_crystal_F_000 468
_exptl_crystal_size_max 0.40
_exptl_crystal_size_mid 0.20
_exptl_crystal_size_min 0.12
_refine_diff_density_max 0.258
_refine_diff_density_min -0.307
_refine_diff_density_rms 0.067
_refine_ls_extinction_method none
_refine_ls_goodness_of_fit_ref 0.981
_refine_ls_hydrogen_treatment mixed
_refine_ls_matrix_type full
_refine_ls_number_parameters 286
_refine_ls_number_reflns 3422
_refine_ls_number_restraints 21
_refine_ls_restrained_S_all 0.994
_refine_ls_R_factor_all 0.0747
_refine_ls_R_factor_gt 0.0536
_refine_ls_shift/su_max 0.003
_refine_ls_shift/su_mean 0.000
_refine_ls_structure_factor_coef Fsqd
_refine_ls_weighting_details 'calc w=1/[\s^2^(Fo^2^)+(0.0253P)^2^+3.0000P] where P=(Fo^2^+2Fc^2^)/3'
_refine_ls_weighting_scheme calc
_refine_ls_wR_factor_gt 0.0972
_refine_ls_wR_factor_ref 0.1038
_reflns_number_gt 2786
_reflns_number_total 3422
_reflns_threshold_expression >2sigma(I)
_cod_data_source_file cg201577w_si_004.cif
_cod_data_source_block aa
_cod_original_cell_volume 924.1(3)
_cod_original_sg_symbol_H-M p-1
_cod_database_code 4505924

loop_
_symmetry_equiv_pos_as_xyz
'x, y, z'
'-x, -y, -z'

loop_
_atom_site_label
_atom_site_type_symbol
_atom_site_fract_x
_atom_site_fract_y
_atom_site_fract_z
_atom_site_U_iso_or_equiv
_atom_site_adp_type
_atom_site_occupancy
_atom_site_symmetry_multiplicity
_atom_site_calc_flag
_atom_site_refinement_flags
Ni1 Ni 0.5000 0.5000 0.5000 0.01627(19) Uani 1 2 d S
Ni2 Ni 0.5000 1.0000 0.5000 0.01631(19) Uani 1 2 d S
C1 C 0.7308(5) 0.4681(4) 0.2553(4) 0.0266(9) Uani 1 1 d .
C2 C 0.8336(6) 0.5542(4) 0.2700(4) 0.0322(10) Uani 1 1 d .
H2A H 0.7838 0.6398 0.2275 0.039 Uiso 1 1 calc R
H2B H 0.9503 0.5095 0.2304 0.039 Uiso 1 1 calc R
C3 C 0.8439(5) 0.5838(4) 0.3999(4) 0.0265(9) Uani 1 1 d .
H3A H 0.8589 0.5028 0.4498 0.032 Uiso 1 1 calc R
H3B H 0.9443 0.6071 0.4004 0.032 Uiso 1 1 calc R
C4 C 0.6862(5) 0.6969(4) 0.4534(3) 0.0205(8) Uani 1 1 d .
C5 C 0.4637(5) 0.9348(4) 0.2470(4) 0.0310(10) Uani 1 1 d .
H5A H 0.5699 0.8674 0.2571 0.037 Uiso 1 1 calc R
C6 C 0.4021(6) 0.9425(4) 0.1386(4) 0.0324(10) Uani 1 1 d .
H6A H 0.4640 0.8802 0.0789 0.039 Uiso 1 1 calc R
C7 C 0.2460(5) 1.0446(4) 0.1196(3) 0.0240(9) Uani 1 1 d .
C8 C 0.1570(6) 1.1304(5) 0.2136(4) 0.0329(10) Uani 1 1 d .
H8A H 0.0509 1.1989 0.2053 0.039 Uiso 1 1 calc R
C9 C 0.2280(6) 1.1132(4) 0.3211(4) 0.0323(10) Uani 1 1 d .
H9A H 0.1661 1.1710 0.3841 0.039 Uiso 1 1 calc R
C10 C 0.1775(5) 1.0616(4) 0.0028(4) 0.0252(9) Uani 1 1 d .
C11 C 0.0442(5) 1.1354(4) -0.1495(3) 0.0247(9) Uani 1 1 d .
C12 C -0.0787(5) 1.2223(4) -0.2308(4) 0.0239(9) Uani 1 1 d .
C13 C -0.1937(5) 1.3513(4) -0.1988(4) 0.0298(10) Uani 1 1 d .
H13A H -0.1966 1.3853 -0.1242 0.036 Uiso 1 1 calc R
C14 C -0.3044(5) 1.4290(4) -0.2797(4) 0.0286(10) Uani 1 1 d .
H14A H -0.3783 1.5161 -0.2579 0.034 Uiso 1 1 calc R
C15 C -0.1982(5) 1.2607(4) -0.4177(4) 0.0251(9) Uani 1 1 d .
H15A H -0.1990 1.2287 -0.4924 0.030 Uiso 1 1 calc R
C16 C -0.0808(5) 1.1771(4) -0.3438(4) 0.0253(9) Uani 1 1 d .
H16A H -0.0046 1.0920 -0.3692 0.030 Uiso 1 1 calc R
H3 H 0.302(6) 0.881(4) -0.076(4) 0.030 Uiso 1 1 d .
H5B H 0.712(5) 1.068(3) 0.337(2) 0.030 Uiso 1 1 d D
H6B H 0.598(4) 0.343(3) 0.104(4) 0.030 Uiso 1 1 d D
H7B H 0.147(5) 0.351(4) 0.018(4) 0.030 Uiso 1 1 d D
H5C H 0.616(5) 1.175(2) 0.414(3) 0.030 Uiso 1 1 d D
H6C H 0.449(3) 0.323(4) 0.085(4) 0.030 Uiso 1 1 d D
H7C H 0.224(5) 0.443(3) -0.022(3) 0.030 Uiso 1 1 d D
N1 N 0.3816(4) 1.0174(3) 0.3384(3) 0.0260(8) Uani 1 1 d .
N2 N 0.0569(4) 1.1728(3) -0.0383(3) 0.0275(8) Uani 1 1 d .
N3 N 0.2334(5) 0.9641(4) -0.0793(3) 0.0275(8) Uani 1 1 d .
N4 N 0.1493(4) 1.0101(3) -0.1777(3) 0.0270(8) Uani 1 1 d .
N5 N -0.3109(4) 1.3855(3) -0.3874(3) 0.0239(7) Uani 1 1 d .
O1 O 0.6672(4) 0.4176(3) 0.3471(2) 0.0279(7) Uani 1 1 d .
O2 O 0.7187(5) 0.4479(4) 0.1482(3) 0.0500(9) Uani 1 1 d .
O3 O 0.5570(3) 0.6710(3) 0.5030(3) 0.0276(7) Uani 1 1 d .
O4 O 0.6877(3) 0.8158(3) 0.4461(2) 0.0239(6) Uani 1 1 d .
O5 O 0.6649(4) 1.0893(3) 0.4096(2) 0.0273(7) Uani 1 1 d D
O6 O 0.5533(6) 0.2866(4) 0.0966(5) 0.0799(15) Uani 1 1 d DU
O7 O 0.2191(6) 0.3838(4) 0.0330(4) 0.0656(12) Uani 1 1 d DU

loop_
_atom_site_aniso_label
_atom_site_aniso_U_11
_atom_site_aniso_U_22
_atom_site_aniso_U_33
_atom_site_aniso_U_23
_atom_site_aniso_U_13
_atom_site_aniso_U_12
Ni1 0.0169(4) 0.0136(4) 0.0192(4) 0.0010(3) -0.0065(3) -0.0053(3)
Ni2 0.0205(4) 0.0167(4) 0.0136(4) -0.0003(3) -0.0047(3) -0.0082(3)
C1 0.025(2) 0.023(2) 0.030(2) -0.0058(18) -0.0040(18) -0.0058(18)
C2 0.033(2) 0.033(2) 0.032(2) -0.0078(19) 0.004(2) -0.016(2)
C3 0.021(2) 0.027(2) 0.035(2) -0.0006(19) -0.0050(18) -0.0111(18)
C4 0.025(2) 0.023(2) 0.0158(19) 0.0013(16) -0.0094(16) -0.0091(17)
C5 0.028(2) 0.034(2) 0.026(2) -0.0013(19) -0.0125(19) -0.003(2)
C6 0.035(2) 0.036(3) 0.021(2) -0.0043(19) -0.0077(19) -0.006(2)
C7 0.029(2) 0.027(2) 0.021(2) 0.0030(17) -0.0097(18) -0.0133(18)
C8 0.029(2) 0.035(3) 0.032(2) -0.004(2) -0.011(2) -0.005(2)
C9 0.031(2) 0.034(2) 0.028(2) -0.0082(19) -0.007(2) -0.005(2)
C10 0.026(2) 0.031(2) 0.022(2) 0.0002(18) -0.0068(18) -0.0130(19)
C11 0.025(2) 0.031(2) 0.021(2) 0.0034(18) -0.0078(17) -0.0126(19)
C12 0.023(2) 0.027(2) 0.024(2) 0.0006(17) -0.0046(17) -0.0118(18)
C13 0.032(2) 0.034(2) 0.022(2) -0.0057(19) -0.0068(19) -0.010(2)
C14 0.026(2) 0.025(2) 0.031(2) -0.0046(19) -0.0098(19) -0.0019(18)
C15 0.029(2) 0.024(2) 0.024(2) -0.0016(17) -0.0092(18) -0.0085(18)
C16 0.027(2) 0.022(2) 0.026(2) -0.0027(17) -0.0081(18) -0.0060(18)
N1 0.031(2) 0.0302(19) 0.0198(18) 0.0011(15) -0.0079(15) -0.0133(16)
N2 0.031(2) 0.031(2) 0.0192(17) -0.0006(15) -0.0102(15) -0.0067(16)
N3 0.032(2) 0.0259(19) 0.0246(19) 0.0015(16) -0.0129(16) -0.0078(16)
N4 0.0311(19) 0.0292(19) 0.0203(18) 0.0019(15) -0.0098(15) -0.0087(16)
N5 0.0229(18) 0.0227(18) 0.0270(19) 0.0002(15) -0.0072(15) -0.0081(15)
O1 0.0305(16) 0.0275(15) 0.0269(16) -0.0008(13) -0.0011(13) -0.0131(13)
O2 0.077(3) 0.066(2) 0.0265(18) -0.0060(16) -0.0040(17) -0.048(2)
O3 0.0252(15) 0.0208(15) 0.0361(17) -0.0017(12) -0.0004(13) -0.0091(13)
O4 0.0274(15) 0.0211(15) 0.0253(15) 0.0004(12) -0.0059(12) -0.0105(12)
O5 0.0311(17) 0.0247(15) 0.0260(16) -0.0063(13) 0.0009(13) -0.0108(14)
O6 0.056(3) 0.041(2) 0.144(4) -0.034(3) -0.042(3) -0.003(2)
O7 0.093(3) 0.070(3) 0.054(2) 0.018(2) -0.030(2) -0.050(2)

loop_
_atom_type_symbol
_atom_type_description
_atom_type_scat_dispersion_real
_atom_type_scat_dispersion_imag
_atom_type_scat_source
C C 0.0033 0.0016 'International Tables Vol C Tables 4.2.6.8 and 6.1.1.4'
H H 0.0000 0.0000 'International Tables Vol C Tables 4.2.6.8 and 6.1.1.4'
Ni Ni 0.3494 0.9721 'International Tables Vol C Tables 4.2.6.8 and 6.1.1.4'
N N 0.0061 0.0033 'International Tables Vol C Tables 4.2.6.8 and 6.1.1.4'
O O 0.0106 0.0060 'International Tables Vol C Tables 4.2.6.8 and 6.1.1.4'

loop_
_geom_angle_atom_site_label_1
_geom_angle_atom_site_label_2
_geom_angle_atom_site_label_3
_geom_angle
_geom_angle_site_symmetry_1
_geom_angle_site_symmetry_3
_geom_angle_publ_flag
O3 Ni1 O3 180.000(1) 2_666 . y
O3 Ni1 O1 82.77(11) 2_666 . y
O3 Ni1 O1 97.23(11) . . y
O3 Ni1 O1 97.23(11) 2_666 2_666 y
O3 Ni1 O1 82.77(11) . 2_666 y
O1 Ni1 O1 180.000(1) . 2_666 y
O3 Ni1 N5 86.51(12) 2_666 1_646 y
O3 Ni1 N5 93.49(12) . 1_646 y
O1 Ni1 N5 91.00(12) . 1_646 y
O1 Ni1 N5 89.00(12) 2_666 1_646 y
O3 Ni1 N5 93.49(12) 2_666 2_575 y
O3 Ni1 N5 86.51(12) . 2_575 y
O1 Ni1 N5 89.00(12) . 2_575 y
O1 Ni1 N5 91.00(12) 2_666 2_575 y
N5 Ni1 N5 180.0 1_646 2_575 y
O4 Ni2 O4 180.000(1) . 2_676 y
O4 Ni2 O5 92.91(11) . 2_676 y
O4 Ni2 O5 87.09(11) 2_676 2_676 y
O4 Ni2 O5 87.09(11) . . y
O4 Ni2 O5 92.91(11) 2_676 . y
O5 Ni2 O5 180.00(12) 2_676 . y
O4 Ni2 N1 89.07(12) . 2_676 y
O4 Ni2 N1 90.93(12) 2_676 2_676 y
O5 Ni2 N1 90.34(12) 2_676 2_676 y
O5 Ni2 N1 89.66(12) . 2_676 y
O4 Ni2 N1 90.93(12) . . y
O4 Ni2 N1 89.07(12) 2_676 . y
O5 Ni2 N1 89.66(12) 2_676 . y
O5 Ni2 N1 90.34(12) . . y
N1 Ni2 N1 180.000(1) 2_676 . y
O2 C1 O1 123.6(4) . . ?
O2 C1 C2 116.1(4) . . ?
O1 C1 C2 120.3(4) . . ?
C1 C2 C3 116.6(4) . . ?
C1 C2 H2A 108.1 . . ?
C3 C2 H2A 108.1 . . ?
C1 C2 H2B 108.1 . . ?
C3 C2 H2B 108.1 . . ?
H2A C2 H2B 107.3 . . ?
C4 C3 C2 112.7(3) . . ?
C4 C3 H3A 109.0 . . ?
C2 C3 H3A 109.0 . . ?
C4 C3 H3B 109.0 . . ?
C2 C3 H3B 109.0 . . ?
H3A C3 H3B 107.8 . . ?
O3 C4 O4 122.6(4) . . ?
O3 C4 C3 119.1(3) . . ?
O4 C4 C3 118.3(3) . . ?
N1 C5 C6 124.4(4) . . ?
N1 C5 H5A 117.8 . . ?
C6 C5 H5A 117.8 . . ?
C5 C6 C7 119.1(4) . . ?
C5 C6 H6A 120.5 . . ?
C7 C6 H6A 120.5 . . ?
C8 C7 C6 117.6(4) . . ?
C8 C7 C10 121.0(4) . . ?
C6 C7 C10 121.4(4) . . ?
C7 C8 C9 119.2(4) . . ?
C7 C8 H8A 120.4 . . ?
C9 C8 H8A 120.4 . . ?
N1 C9 C8 123.3(4) . . ?
N1 C9 H9A 118.3 . . ?
C8 C9 H9A 118.3 . . ?
N3 C10 N2 110.2(3) . . ?
N3 C10 C7 123.0(4) . . ?
N2 C10 C7 126.7(4) . . ?
N4 C11 N2 113.8(3) . . ?
N4 C11 C12 121.9(3) . . ?
N2 C11 C12 124.2(4) . . ?
C13 C12 C16 117.6(4) . . ?
C13 C12 C11 121.8(4) . . ?
C16 C12 C11 120.5(4) . . ?
C12 C13 C14 119.2(4) . . ?
C12 C13 H13A 120.4 . . ?
C14 C13 H13A 120.4 . . ?
N5 C14 C13 123.7(4) . . ?
N5 C14 H14A 118.1 . . ?
C13 C14 H14A 118.1 . . ?
N5 C15 C16 123.7(4) . . ?
N5 C15 H15A 118.1 . . ?
C16 C15 H15A 118.1 . . ?
C15 C16 C12 119.2(4) . . ?
C15 C16 H16A 120.4 . . ?
C12 C16 H16A 120.4 . . ?
C5 N1 C9 116.3(4) . . ?
C5 N1 Ni2 120.4(3) . . ?
C9 N1 Ni2 123.3(3) . . ?
C10 N2 C11 102.9(3) . . ?
C10 N3 N4 109.5(3) . . ?
C10 N3 H3 131(3) . . ?
N4 N3 H3 119(3) . . ?
C11 N4 N3 103.6(3) . . ?
C14 N5 C15 116.5(3) . . ?
C14 N5 Ni1 122.3(3) . 1_464 ?
C15 N5 Ni1 121.1(3) . 1_464 ?
C1 O1 Ni1 133.3(3) . . ?
C4 O3 Ni1 130.8(2) . . ?
C4 O4 Ni2 131.6(3) . . ?
Ni2 O5 H5B 121(3) . . ?
Ni2 O5 H5C 110(3) . . ?
H5B O5 H5C 109(3) . . ?
H6B O6 H6C 113(3) . . ?
H7B O7 H7C 109(3) . . ?

loop_
_geom_bond_atom_site_label_1
_geom_bond_atom_site_label_2
_geom_bond_distance
_geom_bond_site_symmetry_2
_geom_bond_publ_flag
Ni1 O3 2.062(3) 2_666 y
Ni1 O3 2.062(3) . y
Ni1 O1 2.066(3) . y
Ni1 O1 2.066(3) 2_666 y
Ni1 N5 2.126(3) 1_646 y
Ni1 N5 2.126(3) 2_575 y
Ni2 O4 2.072(3) . y
Ni2 O4 2.072(3) 2_676 y
Ni2 O5 2.074(3) 2_676 y
Ni2 O5 2.074(3) . y
Ni2 N1 2.158(3) 2_676 y
Ni2 N1 2.158(3) . y
C1 O2 1.260(5) . ?
C1 O1 1.265(5) . ?
C1 C2 1.516(6) . ?
C2 C3 1.534(6) . ?
C2 H2A 0.9700 . ?
C2 H2B 0.9700 . ?
C3 C4 1.500(5) . ?
C3 H3A 0.9700 . ?
C3 H3B 0.9700 . ?
C4 O3 1.263(5) . ?
C4 O4 1.271(4) . ?
C5 N1 1.332(5) . ?
C5 C6 1.376(6) . ?
C5 H5A 0.9300 . ?
C6 C7 1.390(6) . ?
C6 H6A 0.9300 . ?
C7 C8 1.380(6) . ?
C7 C10 1.480(5) . ?
C8 C9 1.393(6) . ?
C8 H8A 0.9300 . ?
C9 N1 1.345(5) . ?
C9 H9A 0.9300 . ?
C10 N3 1.342(5) . ?
C10 N2 1.342(5) . ?
C11 N4 1.328(5) . ?
C11 N2 1.368(5) . ?
C11 C12 1.479(5) . ?
C12 C13 1.391(6) . ?
C12 C16 1.394(5) . ?
C13 C14 1.390(6) . ?
C13 H13A 0.9300 . ?
C14 N5 1.343(5) . ?
C14 H14A 0.9300 . ?
C15 N5 1.346(5) . ?
C15 C16 1.388(5) . ?
C15 H15A 0.9300 . ?
C16 H16A 0.9300 . ?
N3 N4 1.359(4) . ?
N3 H3 0.86(4) . ?
N5 Ni1 2.126(3) 1_464 ?
O5 H5B 0.854(18) . ?
O5 H5C 0.853(18) . ?
O6 H6B 0.835(18) . ?
O6 H6C 0.844(18) . ?
O7 H7B 0.853(18) . ?
O7 H7C 0.861(18) . ?

loop_
_geom_torsion_atom_site_label_1
_geom_torsion_atom_site_label_2
_geom_torsion_atom_site_label_3
_geom_torsion_atom_site_label_4
_geom_torsion
_geom_torsion_site_symmetry_1
_geom_torsion_site_symmetry_4
O2 C1 C2 C3 177.9(4) . .
O1 C1 C2 C3 -4.3(6) . .
C1 C2 C3 C4 -80.7(5) . .
C2 C3 C4 O3 85.2(4) . .
C2 C3 C4 O4 -94.2(4) . .
N1 C5 C6 C7 1.8(7) . .
C5 C6 C7 C8 -2.6(6) . .
C5 C6 C7 C10 177.1(4) . .
C6 C7 C8 C9 1.4(6) . .
C10 C7 C8 C9 -178.3(4) . .
C7 C8 C9 N1 0.8(7) . .
C8 C7 C10 N3 -162.7(4) . .
C6 C7 C10 N3 17.6(6) . .
C8 C7 C10 N2 18.6(6) . .
C6 C7 C10 N2 -161.1(4) . .
N4 C11 C12 C13 177.2(4) . .
N2 C11 C12 C13 -0.3(6) . .
N4 C11 C12 C16 -3.7(6) . .
N2 C11 C12 C16 178.8(4) . .
C16 C12 C13 C14 -0.1(6) . .
C11 C12 C13 C14 179.1(4) . .
C12 C13 C14 N5 1.8(7) . .
N5 C15 C16 C12 0.8(6) . .
C13 C12 C16 C15 -1.1(6) . .
C11 C12 C16 C15 179.7(4) . .
C6 C5 N1 C9 0.3(6) . .
C6 C5 N1 Ni2 -176.8(3) . .
C8 C9 N1 C5 -1.6(6) . .
C8 C9 N1 Ni2 175.4(3) . .
O4 Ni2 N1 C5 -12.3(3) . .
O4 Ni2 N1 C5 167.7(3) 2_676 .
O5 Ni2 N1 C5 -105.2(3) 2_676 .
O5 Ni2 N1 C5 74.8(3) . .
N1 Ni2 N1 C5 -127(100) 2_676 .
O4 Ni2 N1 C9 170.8(3) . .
O4 Ni2 N1 C9 -9.2(3) 2_676 .
O5 Ni2 N1 C9 77.9(3) 2_676 .
O5 Ni2 N1 C9 -102.1(3) . .
N1 Ni2 N1 C9 56(100) 2_676 .
N3 C10 N2 C11 0.1(4) . .
C7 C10 N2 C11 179.0(4) . .
N4 C11 N2 C10 -0.2(5) . .
C12 C11 N2 C10 177.4(4) . .
N2 C10 N3 N4 0.1(5) . .
C7 C10 N3 N4 -178.8(4) . .
N2 C11 N4 N3 0.3(5) . .
C12 C11 N4 N3 -177.4(4) . .
C10 N3 N4 C11 -0.2(4) . .
C13 C14 N5 C15 -2.2(6) . .
C13 C14 N5 Ni1 173.5(3) . 1_464
C16 C15 N5 C14 0.9(6) . .
C16 C15 N5 Ni1 -174.9(3) . 1_464
O2 C1 O1 Ni1 -125.3(4) . .
C2 C1 O1 Ni1 56.9(5) . .
O3 Ni1 O1 C1 153.6(4) 2_666 .
O3 Ni1 O1 C1 -26.4(4) . .
O1 Ni1 O1 C1 44(100) 2_666 .
N5 Ni1 O1 C1 -120.1(4) 1_646 .
N5 Ni1 O1 C1 59.9(4) 2_575 .
O4 C4 O3 Ni1 166.9(3) . .
C3 C4 O3 Ni1 -12.5(5) . .
O3 Ni1 O3 C4 -143(8) 2_666 .
O1 Ni1 O3 C4 -19.5(3) . .
O1 Ni1 O3 C4 160.5(3) 2_666 .
N5 Ni1 O3 C4 72.0(3) 1_646 .
N5 Ni1 O3 C4 -108.0(3) 2_575 .
O3 C4 O4 Ni2 -2.1(5) . .
C3 C4 O4 Ni2 177.3(2) . .
O4 Ni2 O4 C4 -28(100) 2_676 .
O5 Ni2 O4 C4 8.4(3) 2_676 .
O5 Ni2 O4 C4 -171.6(3) . .
N1 Ni2 O4 C4 98.7(3) 2_676 .
N1 Ni2 O4 C4 -81.3(3) . .
